data_7025816
loop_
_publ_author_name
'L\'opez-Valbuena, Josep M'
'Escudero-Adan, Eduardo C'
'Benet-Buchholz, Jordi'
'Freixa, Zoraida'
'van Leeuwen, Piet W. N. M.'

_publ_section_title
;
 An approach to bimetallic catalysts by ligand design.
;
_journal_issue 36
_journal_name_full 'Dalton transactions (Cambridge, England : 2003)'
_journal_page_first 8560
_journal_page_last 8574
_journal_paper_doi 10.1039/c0dt00011f
_journal_volume 39
_journal_year 2010
_chemical_formula_sum 'C88 H76 Cl10 O6 P4 Rh2'
_chemical_formula_weight 1913.69
_chemical_name_systematic
;
?
;
_space_group_IT_number 14
_symmetry_cell_setting monoclinic
_symmetry_space_group_name_Hall '-P 2ybc'
_symmetry_space_group_name_H-M 'P 1 21/c 1'
_atom_sites_solution_hydrogens geom
_atom_sites_solution_primary direct
_atom_sites_solution_secondary difmap
_audit_creation_method SHELXL-97
_cell_angle_alpha 90.00
_cell_angle_beta 105.1580(10)
_cell_angle_gamma 90.00
_cell_formula_units_Z 2
_cell_length_a 12.7468(5)
_cell_length_b 18.3066(7)
_cell_length_c 19.1337(8)
_cell_measurement_reflns_used 8038
_cell_measurement_temperature 100(2)
_cell_measurement_theta_max 39.41
_cell_measurement_theta_min 3.28
_cell_volume 4309.5(3)
_computing_cell_refinement 'Bruker APEX2 v2009.1-0'
_computing_data_collection 'Bruker APEX2 v2009.1-0'
_computing_data_reduction 'Bruker SAINT V7.60A'
_computing_molecular_graphics 'Bruker SHELXTL'
_computing_publication_material 'Bruker SHELXTL'
_computing_structure_refinement 'SHELXS-97 (Sheldrick, 2008)'
_computing_structure_solution 'SHELXS-97 (Sheldrick, 2008)'
_diffrn_ambient_temperature 100(2)
_diffrn_detector_area_resol_mean 512
_diffrn_detector_type '4K CCD area detector APEX II'
_diffrn_measured_fraction_theta_full 0.957
_diffrn_measured_fraction_theta_max 0.957
_diffrn_measurement_device_type 'Kappa 4-axis goniometer bruker-nonius'
_diffrn_measurement_method
;
Fullsphere data collection, phi and omega scans
;
_diffrn_measurement_specimen_support 'magnetic support whith 10 micron nylon fiber cryoloop'
_diffrn_radiation_monochromator 'Multilayer Montel 200 mirrors'
_diffrn_radiation_type MoK\a
_diffrn_radiation_wavelength 0.71073
_diffrn_reflns_av_R_equivalents 0.0224
_diffrn_reflns_av_sigmaI/netI 0.0246
_diffrn_reflns_limit_h_max 10
_diffrn_reflns_limit_h_min -21
_diffrn_reflns_limit_k_max 31
_diffrn_reflns_limit_k_min -31
_diffrn_reflns_limit_l_max 29
_diffrn_reflns_limit_l_min -32
_diffrn_reflns_number 65761
_diffrn_reflns_theta_full 37.50
_diffrn_reflns_theta_max 37.50
_diffrn_reflns_theta_min 3.28
_diffrn_source 'rotating anode X-ray tube'
_diffrn_source_current 70
_diffrn_source_power 50
_diffrn_source_size '3 mm x 0.3 mm fine focus'
_diffrn_source_type 'Bruker-Nonius FR 591'
_exptl_absorpt_coefficient_mu 0.819
_exptl_absorpt_correction_T_max 1.0
_exptl_absorpt_correction_T_min 0.89
_exptl_absorpt_correction_type empirical
_exptl_absorpt_process_details
;
SADABS Version 2008/1 Bruker-Nonius
Blessing, Acta Cryst. (1995) A51 33-38
;
_exptl_crystal_colour colourless
_exptl_crystal_density_diffrn 1.475
_exptl_crystal_density_method 'not measured'
_exptl_crystal_description block
_exptl_crystal_F_000 1944
_exptl_crystal_size_max 0.20
_exptl_crystal_size_mid 0.10
_exptl_crystal_size_min 0.05
_refine_diff_density_max 1.854
_refine_diff_density_min -2.240
_refine_diff_density_rms 0.112
_refine_ls_extinction_method none
_refine_ls_goodness_of_fit_ref 1.075
_refine_ls_hydrogen_treatment noref
_refine_ls_matrix_type full
_refine_ls_number_parameters 538
_refine_ls_number_reflns 21725
_refine_ls_number_restraints 57
_refine_ls_restrained_S_all 1.089
_refine_ls_R_factor_all 0.0558
_refine_ls_R_factor_gt 0.0456
_refine_ls_shift/su_max 0.001
_refine_ls_shift/su_mean 0.000
_refine_ls_structure_factor_coef Fsqd
_refine_ls_weighting_details 'calc w=1/[\s^2^(Fo^2^)+(0.0654P)^2^+5.9236P] where P=(Fo^2^+2Fc^2^)/3'
_refine_ls_weighting_scheme calc
_refine_ls_wR_factor_gt 0.1284
_refine_ls_wR_factor_ref 0.1385
_reflns_number_gt 18426
_reflns_number_total 21725
_reflns_threshold_expression >2sigma(I)
_cod_data_source_file c0dt00011f.txt
_cod_data_source_block jm147_0m_20
_cod_depositor_comments
;
The following automatic conversions were performed:
'_diffrn_measurement_specimen_suppport' tag replaced with
'_diffrn_measurement_specimen_support'.

Automatic conversion script
Id: cif_correct_tags 1440 2010-10-19 06:21:57Z saulius 

The following automatic conversions were performed:

'_symmetry_cell_setting' value 'Monoclinic' changed to 'monoclinic'
according to /home/saulius/struct/CIF-dictionaries/cif_core.dic
dictionary named 'cif_core.dic' version 2.4.2 from 2011-04-26.

Automatic conversion script
Id: cif_fix_values 1891 2012-01-12 08:04:46Z andrius 
;
_cod_original_sg_symbol_H-M P2(1)/c
_cod_database_code 7025816

loop_
_symmetry_equiv_pos_as_xyz
'x, y, z'
'-x, y+1/2, -z+1/2'
'-x, -y, -z'
'x, -y-1/2, z-1/2'

loop_
_atom_site_label
_atom_site_type_symbol
_atom_site_fract_x
_atom_site_fract_y
_atom_site_fract_z
_atom_site_U_iso_or_equiv
_atom_site_adp_type
_atom_site_occupancy
_atom_site_symmetry_multiplicity
_atom_site_calc_flag
_atom_site_refinement_flags
_atom_site_disorder_assembly
_atom_site_disorder_group
Rh1 Rh 0.165828(8) 0.435370(6) 0.180232(6) 0.01451(2) Uani 1 1 d . . .
Cl1 Cl 0.21405(4) 0.53280(2) 0.26589(2) 0.02645(8) Uani 1 1 d . . .
P1 P 0.03545(3) 0.40578(2) 0.24076(2) 0.01497(6) Uani 1 1 d . . .
O1 O 0.11671(14) 0.30457(8) 0.08688(9) 0.0335(3) Uani 1 1 d . . .
C1 C 0.13475(14) 0.35601(9) 0.12184(9) 0.0220(3) Uani 1 1 d . . .
O2 O -0.04899(10) 0.50973(6) 0.12632(6) 0.01849(19) Uani 1 1 d . . .
P2 P 0.29189(3) 0.48076(2) 0.12234(2) 0.01611(6) Uani 1 1 d . . .
C2 C -0.07269(12) 0.33935(8) 0.20644(8) 0.0172(2) Uani 1 1 d . . .
O3 O -0.12049(8) 0.55474(6) 0.01070(6) 0.01684(18) Uani 1 1 d . . .
C3 C -0.18274(13) 0.35688(10) 0.19400(10) 0.0236(3) Uani 1 1 d . . .
H3 H -0.2039 0.4061 0.1985 0.028 Uiso 1 1 calc R . .
C4 C -0.26142(15) 0.30247(12) 0.17508(12) 0.0308(4) Uani 1 1 d . . .
H4 H -0.3361 0.3147 0.1669 0.037 Uiso 1 1 calc R . .
C5 C -0.23168(16) 0.23055(11) 0.16812(13) 0.0317(4) Uani 1 1 d . . .
H5 H -0.2857 0.1936 0.1554 0.038 Uiso 1 1 calc R . .
C6 C -0.12183(16) 0.21262(10) 0.17988(12) 0.0291(4) Uani 1 1 d . . .
H6 H -0.1009 0.1634 0.1753 0.035 Uiso 1 1 calc R . .
C7 C -0.04356(14) 0.26689(9) 0.19825(10) 0.0227(3) Uani 1 1 d . . .
H7 H 0.0309 0.2546 0.2054 0.027 Uiso 1 1 calc R . .
C8 C 0.09288(12) 0.37192(8) 0.33242(8) 0.0178(2) Uani 1 1 d . . .
C9 C 0.02719(14) 0.34516(9) 0.37530(9) 0.0208(3) Uani 1 1 d . . .
H9 H -0.0497 0.3452 0.3571 0.025 Uiso 1 1 calc R . .
C10 C 0.07491(16) 0.31851(9) 0.44448(9) 0.0239(3) Uani 1 1 d . . .
H10 H 0.0305 0.3017 0.4740 0.029 Uiso 1 1 calc R . .
C11 C 0.18717(17) 0.31641(10) 0.47038(9) 0.0264(3) Uani 1 1 d . . .
H11 H 0.2193 0.2972 0.5172 0.032 Uiso 1 1 calc R . .
C12 C 0.25264(15) 0.34218(10) 0.42832(9) 0.0257(3) Uani 1 1 d . . .
H12 H 0.3295 0.3408 0.4464 0.031 Uiso 1 1 calc R . .
C13 C 0.20578(13) 0.37012(9) 0.35946(9) 0.0218(3) Uani 1 1 d . . .
H13 H 0.2508 0.3880 0.3308 0.026 Uiso 1 1 calc R . .
C14 C -0.03875(12) 0.48862(8) 0.25022(8) 0.0166(2) Uani 1 1 d . . .
C15 C -0.06287(13) 0.51119(9) 0.31400(8) 0.0197(2) Uani 1 1 d . . .
H15 H -0.0438 0.4806 0.3555 0.024 Uiso 1 1 calc R . .
C16 C -0.11453(14) 0.57794(9) 0.31791(9) 0.0212(3) Uani 1 1 d . . .
C17 C -0.13745(12) 0.62368(8) 0.25768(8) 0.0189(2) Uani 1 1 d . . .
H17 H -0.1709 0.6696 0.2602 0.023 Uiso 1 1 calc R . .
C18 C -0.11238(11) 0.60355(8) 0.19390(8) 0.0166(2) Uani 1 1 d . . .
C19 C -0.06754(11) 0.53478(8) 0.18978(8) 0.0162(2) Uani 1 1 d . . .
C20 C -0.12405(11) 0.65256(8) 0.12909(8) 0.0174(2) Uani 1 1 d . . .
H20 H -0.1269 0.7048 0.1436 0.021 Uiso 1 1 calc R . .
C21 C -0.02271(12) 0.63900(9) 0.10189(9) 0.0192(2) Uani 1 1 d . . .
H21A H -0.0200 0.6738 0.0628 0.023 Uiso 1 1 calc R . .
H21B H 0.0441 0.6449 0.1418 0.023 Uiso 1 1 calc R . .
C22 C -0.03239(11) 0.56172(8) 0.07379(8) 0.0169(2) Uani 1 1 d . . .
H22 H 0.0363 0.5488 0.0608 0.020 Uiso 1 1 calc R . .
C23 C -0.1437(2) 0.60113(12) 0.38614(11) 0.0329(4) Uani 1 1 d . . .
H23A H -0.1261 0.6529 0.3955 0.049 Uiso 1 1 calc R . .
H23B H -0.1022 0.5719 0.4270 0.049 Uiso 1 1 calc R . .
H23C H -0.2216 0.5936 0.3803 0.049 Uiso 1 1 calc R . .
C24 C 0.30816(11) 0.42892(8) 0.04395(8) 0.0167(2) Uani 1 1 d . . .
C25 C 0.21701(11) 0.41313(8) -0.01364(8) 0.0161(2) Uani 1 1 d . . .
C26 C 0.22453(11) 0.36644(8) -0.06961(8) 0.0167(2) Uani 1 1 d . . .
C27 C 0.32547(12) 0.33663(8) -0.06899(9) 0.0190(2) Uani 1 1 d . . .
H27 H 0.3313 0.3057 -0.1077 0.023 Uiso 1 1 calc R . .
C28 C 0.41803(12) 0.35091(9) -0.01311(9) 0.0208(3) Uani 1 1 d . . .
C29 C 0.40763(12) 0.39687(9) 0.04291(9) 0.0194(2) Uani 1 1 d . . .
H29 H 0.4699 0.4067 0.0815 0.023 Uiso 1 1 calc R . .
C30 C 0.52508(14) 0.31571(12) -0.01219(11) 0.0292(4) Uani 1 1 d . . .
H30A H 0.5846 0.3487 0.0110 0.044 Uiso 1 1 calc R . .
H30B H 0.5280 0.3058 -0.0620 0.044 Uiso 1 1 calc R . .
H30C H 0.5323 0.2698 0.0150 0.044 Uiso 1 1 calc R . .
C31 C 0.42901(12) 0.48075(9) 0.18226(9) 0.0203(3) Uani 1 1 d . . .
C32 C 0.51307(14) 0.52189(11) 0.16782(11) 0.0275(3) Uani 1 1 d . . .
H32 H 0.4988 0.5538 0.1272 0.033 Uiso 1 1 calc R . .
C33 C 0.61803(15) 0.51621(13) 0.21298(14) 0.0350(4) Uani 1 1 d . . .
H33 H 0.6753 0.5439 0.2027 0.042 Uiso 1 1 calc R . .
C34 C 0.63936(16) 0.47059(15) 0.27259(13) 0.0369(5) Uani 1 1 d . . .
H34 H 0.7108 0.4676 0.3036 0.044 Uiso 1 1 calc R . .
C35 C 0.55657(17) 0.42929(16) 0.28711(13) 0.0396(5) Uani 1 1 d . . .
H35 H 0.5713 0.3974 0.3277 0.048 Uiso 1 1 calc R . .
C36 C 0.45149(15) 0.43458(12) 0.24208(11) 0.0302(4) Uani 1 1 d . . .
H36 H 0.3947 0.4064 0.2523 0.036 Uiso 1 1 calc R . .
C37 C 0.26906(12) 0.57638(8) 0.09323(9) 0.0200(3) Uani 1 1 d . . .
C38 C 0.22044(13) 0.59660(9) 0.02149(10) 0.0232(3) Uani 1 1 d . . .
H38 H 0.2038 0.5604 -0.0153 0.028 Uiso 1 1 calc R . .
C39 C 0.19627(14) 0.66967(10) 0.00384(12) 0.0278(3) Uani 1 1 d . . .
H39 H 0.1623 0.6828 -0.0449 0.033 Uiso 1 1 calc R . .
C40 C 0.22146(16) 0.72343(10) 0.05697(13) 0.0313(4) Uani 1 1 d . . .
H40 H 0.2047 0.7731 0.0447 0.038 Uiso 1 1 calc R . .
C41 C 0.27108(18) 0.70407(10) 0.12784(13) 0.0320(4) Uani 1 1 d . . .
H41 H 0.2891 0.7407 0.1642 0.038 Uiso 1 1 calc R . .
C42 C 0.29476(16) 0.63106(10) 0.14631(11) 0.0266(3) Uani 1 1 d . . .
H42 H 0.3285 0.6183 0.1951 0.032 Uiso 1 1 calc R . .
C1V C 0.4043(7) 0.2497(3) 0.6781(2) 0.082(2) Uani 0.606(2) 1 d PDU A 1
H1VA H 0.3262 0.2439 0.6533 0.098 Uiso 0.606(2) 1 calc PR A 1
H1VB H 0.4409 0.2029 0.6738 0.098 Uiso 0.606(2) 1 calc PR A 1
Cl1V Cl 0.41766(17) 0.26788(11) 0.76853(9) 0.0770(5) Uani 0.606(2) 1 d PDU A 1
Cl2V Cl 0.4584(2) 0.31745(17) 0.63435(16) 0.0988(7) Uani 0.606(2) 1 d PDU A 1
C1V' C 0.4780(13) 0.3518(5) 0.6653(5) 0.161(4) Uani 0.394(2) 1 d PDU A 2
H1V1 H 0.4225 0.3794 0.6821 0.193 Uiso 0.394(2) 1 calc PR A 2
H1V2 H 0.5450 0.3470 0.7053 0.193 Uiso 0.394(2) 1 calc PR A 2
Cl1' Cl 0.4294(5) 0.2669(4) 0.6278(3) 0.1403(19) Uani 0.394(2) 1 d PDU A 2
Cl2' Cl 0.5031(7) 0.3896(5) 0.5875(5) 0.258(4) Uani 0.394(2) 1 d PDU A 2
Cl1W Cl 0.13851(13) 0.57372(6) 0.49708(7) 0.0888(4) Uani 1 1 d D . .
C1W C 0.2212(5) 0.5243(6) 0.4574(3) 0.0775(16) Uani 0.394(2) 1 d PDU A 2
H1WA H 0.2335 0.5509 0.4152 0.093 Uiso 0.394(2) 1 calc PR A 2
H1WB H 0.1879 0.4764 0.4407 0.093 Uiso 0.394(2) 1 calc PR A 2
Cl2W Cl 0.3432(2) 0.51227(19) 0.52282(16) 0.0813(9) Uani 0.394(2) 1 d PD A 2
C1W' C 0.2505(3) 0.5486(3) 0.4649(4) 0.0775(16) Uani 0.606(2) 1 d PDU A 1
H1WC H 0.2264 0.5488 0.4114 0.093 Uiso 0.606(2) 1 calc PR A 1
H1WD H 0.2692 0.4975 0.4801 0.093 Uiso 0.606(2) 1 calc PR A 1
Cl3W Cl 0.3710(3) 0.60040(18) 0.49078(14) 0.1169(10) Uani 0.606(2) 1 d PD A 1

loop_
_atom_site_aniso_label
_atom_site_aniso_U_11
_atom_site_aniso_U_22
_atom_site_aniso_U_33
_atom_site_aniso_U_23
_atom_site_aniso_U_13
_atom_site_aniso_U_12
Rh1 0.01432(4) 0.01498(4) 0.01556(4) -0.00032(3) 0.00626(3) -0.00019(3)
Cl1 0.02909(17) 0.02484(16) 0.02797(17) -0.00589(13) 0.01199(14) -0.00516(13)
P1 0.01545(13) 0.01602(14) 0.01457(13) 0.00054(11) 0.00594(11) 0.00031(11)
O1 0.0492(8) 0.0234(6) 0.0352(7) -0.0046(5) 0.0239(6) -0.0065(6)
C1 0.0247(6) 0.0223(6) 0.0223(6) 0.0006(5) 0.0121(5) -0.0021(5)
O2 0.0237(4) 0.0176(4) 0.0163(4) 0.0004(3) 0.0089(4) 0.0038(4)
P2 0.01387(13) 0.01687(14) 0.01880(15) 0.00116(11) 0.00641(11) -0.00032(11)
C2 0.0171(5) 0.0176(5) 0.0180(5) 0.0007(4) 0.0062(4) -0.0005(4)
O3 0.0132(4) 0.0202(4) 0.0183(4) 0.0002(3) 0.0063(3) 0.0026(3)
C3 0.0174(5) 0.0238(7) 0.0300(7) -0.0024(6) 0.0069(5) 0.0000(5)
C4 0.0189(6) 0.0317(8) 0.0419(10) -0.0027(7) 0.0079(6) -0.0042(6)
C5 0.0267(7) 0.0273(8) 0.0410(10) -0.0009(7) 0.0084(7) -0.0096(6)
C6 0.0281(7) 0.0191(6) 0.0394(9) -0.0001(6) 0.0075(7) -0.0038(5)
C7 0.0215(6) 0.0171(6) 0.0293(7) 0.0011(5) 0.0060(5) 0.0003(5)
C8 0.0196(5) 0.0183(5) 0.0163(5) 0.0010(4) 0.0061(4) 0.0014(4)
C9 0.0253(6) 0.0204(6) 0.0186(6) 0.0007(5) 0.0092(5) 0.0007(5)
C10 0.0349(8) 0.0213(6) 0.0179(6) 0.0004(5) 0.0111(6) 0.0027(6)
C11 0.0368(8) 0.0251(7) 0.0164(6) 0.0006(5) 0.0052(6) 0.0074(6)
C12 0.0261(7) 0.0282(7) 0.0207(6) 0.0003(5) 0.0022(5) 0.0048(6)
C13 0.0207(6) 0.0249(7) 0.0197(6) 0.0010(5) 0.0050(5) 0.0024(5)
C14 0.0175(5) 0.0167(5) 0.0169(5) -0.0009(4) 0.0068(4) 0.0006(4)
C15 0.0230(6) 0.0195(6) 0.0181(5) -0.0016(4) 0.0082(5) 0.0007(5)
C16 0.0249(6) 0.0209(6) 0.0201(6) -0.0040(5) 0.0100(5) 0.0002(5)
C17 0.0197(5) 0.0175(5) 0.0212(6) -0.0038(4) 0.0084(5) 0.0000(4)
C18 0.0156(5) 0.0162(5) 0.0189(5) -0.0015(4) 0.0063(4) -0.0001(4)
C19 0.0165(5) 0.0168(5) 0.0166(5) -0.0012(4) 0.0069(4) 0.0010(4)
C20 0.0162(5) 0.0156(5) 0.0217(6) -0.0007(4) 0.0072(4) -0.0001(4)
C21 0.0161(5) 0.0198(6) 0.0237(6) 0.0002(5) 0.0084(5) -0.0018(4)
C22 0.0142(5) 0.0194(5) 0.0182(5) 0.0015(4) 0.0064(4) 0.0014(4)
C23 0.0493(11) 0.0295(8) 0.0254(7) -0.0046(6) 0.0195(8) 0.0064(8)
C24 0.0144(5) 0.0181(5) 0.0191(5) 0.0017(4) 0.0072(4) 0.0006(4)
C25 0.0140(4) 0.0168(5) 0.0193(5) 0.0016(4) 0.0078(4) 0.0013(4)
C26 0.0149(5) 0.0163(5) 0.0205(5) 0.0011(4) 0.0076(4) 0.0009(4)
C27 0.0167(5) 0.0197(6) 0.0228(6) 0.0001(5) 0.0091(5) 0.0020(4)
C28 0.0151(5) 0.0240(6) 0.0255(6) 0.0014(5) 0.0092(5) 0.0030(4)
C29 0.0141(5) 0.0234(6) 0.0222(6) 0.0016(5) 0.0073(4) 0.0010(4)
C30 0.0177(6) 0.0385(9) 0.0338(8) -0.0014(7) 0.0109(6) 0.0082(6)
C31 0.0159(5) 0.0229(6) 0.0228(6) -0.0010(5) 0.0061(5) -0.0009(4)
C32 0.0180(6) 0.0273(7) 0.0371(9) -0.0008(6) 0.0073(6) -0.0050(5)
C33 0.0180(6) 0.0371(10) 0.0487(12) -0.0083(8) 0.0069(7) -0.0060(6)
C34 0.0177(6) 0.0500(12) 0.0394(10) -0.0094(9) 0.0013(7) 0.0020(7)
C35 0.0221(7) 0.0590(14) 0.0345(10) 0.0093(9) 0.0016(7) 0.0074(8)
C36 0.0180(6) 0.0419(10) 0.0296(8) 0.0096(7) 0.0041(6) 0.0015(6)
C37 0.0185(5) 0.0173(5) 0.0266(7) 0.0022(5) 0.0102(5) -0.0005(4)
C38 0.0207(6) 0.0209(6) 0.0289(7) 0.0056(5) 0.0083(5) -0.0009(5)
C39 0.0224(6) 0.0235(7) 0.0391(9) 0.0112(6) 0.0111(6) 0.0016(5)
C40 0.0291(7) 0.0197(6) 0.0507(11) 0.0070(7) 0.0203(8) 0.0030(6)
C41 0.0393(9) 0.0188(7) 0.0439(10) -0.0010(6) 0.0216(8) 0.0000(6)
C42 0.0327(8) 0.0198(6) 0.0308(8) -0.0004(6) 0.0145(6) -0.0014(6)
C1V 0.107(4) 0.083(4) 0.059(3) -0.001(3) 0.029(3) 0.000(3)
Cl1V 0.0939(11) 0.0758(10) 0.0689(9) -0.0116(7) 0.0352(8) 0.0209(9)
Cl2V 0.0815(11) 0.1081(14) 0.1136(13) 0.0003(11) 0.0375(10) -0.0002(10)
C1V' 0.160(4) 0.162(4) 0.161(4) -0.0041(19) 0.0419(19) 0.0015(19)
Cl1' 0.126(3) 0.144(3) 0.144(3) -0.016(3) 0.024(3) 0.026(3)
Cl2' 0.253(6) 0.256(6) 0.256(6) 0.000(4) 0.052(4) 0.000(4)
Cl1W 0.1307(11) 0.0533(5) 0.0819(7) 0.0007(5) 0.0268(7) -0.0206(6)
C1W 0.105(3) 0.064(3) 0.056(2) -0.011(2) 0.008(2) -0.003(2)
Cl2W 0.0634(14) 0.103(2) 0.0735(16) -0.0137(15) 0.0102(12) -0.0074(14)
C1W' 0.105(3) 0.064(3) 0.056(2) -0.011(2) 0.008(2) -0.003(2)
Cl3W 0.137(2) 0.127(2) 0.0888(15) 0.0330(15) 0.0326(15) 0.0177(18)

loop_
_atom_type_symbol
_atom_type_description
_atom_type_scat_dispersion_real
_atom_type_scat_dispersion_imag
_atom_type_scat_source
C C 0.0033 0.0016 'International Tables Vol C Tables 4.2.6.8 and 6.1.1.4'
H H 0.0000 0.0000 'International Tables Vol C Tables 4.2.6.8 and 6.1.1.4'
O O 0.0106 0.0060 'International Tables Vol C Tables 4.2.6.8 and 6.1.1.4'
P P 0.1023 0.0942 'International Tables Vol C Tables 4.2.6.8 and 6.1.1.4'
Rh Rh -1.1178 0.9187 'International Tables Vol C Tables 4.2.6.8 and 6.1.1.4'
Cl Cl 0.1484 0.1585 'International Tables Vol C Tables 4.2.6.8 and 6.1.1.4'

loop_
_geom_angle_atom_site_label_1
_geom_angle_atom_site_label_2
_geom_angle_atom_site_label_3
_geom_angle
_geom_angle_site_symmetry_1
_geom_angle_site_symmetry_3
C1 Rh1 P1 92.91(5) . .
C1 Rh1 P2 93.42(5) . .
P1 Rh1 P2 172.581(14) . .
C1 Rh1 Cl1 174.89(6) . .
P1 Rh1 Cl1 85.496(15) . .
P2 Rh1 Cl1 88.521(15) . .
C14 P1 C8 106.01(7) . .
C14 P1 C2 103.14(7) . .
C8 P1 C2 101.24(7) . .
C14 P1 Rh1 108.24(5) . .
C8 P1 Rh1 113.51(5) . .
C2 P1 Rh1 123.14(5) . .
O1 C1 Rh1 177.80(17) . .
C19 O2 C22 119.12(12) . .
C31 P2 C24 102.69(7) . .
C31 P2 C37 103.93(7) . .
C24 P2 C37 106.75(7) . .
C31 P2 Rh1 111.59(6) . .
C24 P2 Rh1 116.37(5) . .
C37 P2 Rh1 114.19(5) . .
C7 C2 C3 118.91(14) . .
C7 C2 P1 118.33(11) . .
C3 C2 P1 122.53(12) . .
C25 O3 C22 116.23(12) 3_565 .
C4 C3 C2 120.17(16) . .
C5 C4 C3 120.53(17) . .
C4 C5 C6 119.68(17) . .
C7 C6 C5 119.78(17) . .
C6 C7 C2 120.92(16) . .
C13 C8 C9 119.29(14) . .
C13 C8 P1 118.68(12) . .
C9 C8 P1 121.98(12) . .
C10 C9 C8 119.89(16) . .
C11 C10 C9 120.19(17) . .
C12 C11 C10 120.33(16) . .
C11 C12 C13 120.00(17) . .
C12 C13 C8 120.28(16) . .
C15 C14 C19 118.20(13) . .
C15 C14 P1 124.88(11) . .
C19 C14 P1 116.80(11) . .
C14 C15 C16 121.28(14) . .
C17 C16 C15 118.73(15) . .
C17 C16 C23 120.08(15) . .
C15 C16 C23 121.18(16) . .
C18 C17 C16 121.39(14) . .
C17 C18 C19 118.76(14) . .
C17 C18 C20 124.70(13) . .
C19 C18 C20 116.45(13) . .
O2 C19 C18 121.27(13) . .
O2 C19 C14 117.33(12) . .
C18 C19 C14 121.40(13) . .
C18 C20 C26 111.35(12) . 3_565
C18 C20 C21 105.81(12) . .
C26 C20 C21 109.24(12) 3_565 .
C22 C21 C20 105.98(12) . .
O3 C22 O2 107.77(11) . .
O3 C22 C21 111.09(12) . .
O2 C22 C21 112.64(12) . .
C29 C24 C25 117.89(14) . .
C29 C24 P2 121.66(11) . .
C25 C24 P2 120.05(11) . .
O3 C25 C26 122.34(12) 3_565 .
O3 C25 C24 116.34(13) 3_565 .
C26 C25 C24 121.31(13) . .
C25 C26 C27 118.84(13) . .
C25 C26 C20 120.26(12) . 3_565
C27 C26 C20 120.89(13) . 3_565
C28 C27 C26 121.79(14) . .
C27 C28 C29 118.08(14) . .
C27 C28 C30 120.76(15) . .
C29 C28 C30 121.13(15) . .
C28 C29 C24 122.07(14) . .
C36 C31 C32 119.16(15) . .
C36 C31 P2 118.37(13) . .
C32 C31 P2 122.36(13) . .
C33 C32 C31 119.96(19) . .
C34 C33 C32 120.43(19) . .
C33 C34 C35 120.00(18) . .
C34 C35 C36 119.9(2) . .
C31 C36 C35 120.59(19) . .
C38 C37 C42 118.75(15) . .
C38 C37 P2 122.93(13) . .
C42 C37 P2 118.17(13) . .
C39 C38 C37 120.29(17) . .
C40 C39 C38 120.50(18) . .
C41 C40 C39 119.60(17) . .
C40 C41 C42 120.44(19) . .
C41 C42 C37 120.41(18) . .
Cl1V C1V Cl2V 113.4(3) . .
Cl2' C1V' Cl1' 97.2(6) . .
C1W Cl1W C1W' 19.0(4) . .
Cl1W C1W Cl2W 106.6(3) . .
Cl1W C1W' Cl3W 119.3(3) . .

loop_
_geom_bond_atom_site_label_1
_geom_bond_atom_site_label_2
_geom_bond_distance
_geom_bond_site_symmetry_2
Rh1 C1 1.8123(17) .
Rh1 P1 2.3245(4) .
Rh1 P2 2.3304(4) .
Rh1 Cl1 2.3914(4) .
P1 C14 1.8211(15) .
P1 C8 1.8234(15) .
P1 C2 1.8268(15) .
O1 C1 1.143(2) .
O2 C19 1.3751(18) .
O2 C22 1.4395(19) .
P2 C31 1.8225(15) .
P2 C24 1.8320(16) .
P2 C37 1.8368(16) .
C2 C7 1.397(2) .
C2 C3 1.397(2) .
O3 C25 1.3780(17) 3_565
O3 C22 1.4233(18) .
C3 C4 1.393(3) .
C4 C5 1.386(3) .
C5 C6 1.398(3) .
C6 C7 1.387(2) .
C8 C13 1.397(2) .
C8 C9 1.405(2) .
C9 C10 1.392(2) .
C10 C11 1.387(3) .
C11 C12 1.385(3) .
C12 C13 1.394(2) .
C14 C15 1.397(2) .
C14 C19 1.401(2) .
C15 C16 1.399(2) .
C16 C17 1.392(2) .
C16 C23 1.508(2) .
C17 C18 1.390(2) .
C18 C19 1.393(2) .
C18 C20 1.506(2) .
C20 C26 1.515(2) 3_565
C20 C21 1.534(2) .
C21 C22 1.507(2) .
C24 C29 1.402(2) .
C24 C25 1.406(2) .
C25 O3 1.3780(17) 3_565
C25 C26 1.393(2) .
C26 C27 1.395(2) .
C26 C20 1.515(2) 3_565
C27 C28 1.394(2) .
C28 C29 1.396(2) .
C28 C30 1.505(2) .
C31 C36 1.391(3) .
C31 C32 1.395(2) .
C32 C33 1.394(3) .
C33 C34 1.382(4) .
C34 C35 1.384(4) .
C35 C36 1.394(3) .
C37 C38 1.400(2) .
C37 C42 1.403(2) .
C38 C39 1.394(2) .
C39 C40 1.391(3) .
C40 C41 1.384(3) .
C41 C42 1.395(3) .
C1V Cl1V 1.727(4) .
C1V Cl2V 1.736(4) .
C1V' Cl2' 1.746(5) .
C1V' Cl1' 1.755(5) .
Cl1W C1W 1.711(5) .
Cl1W C1W' 1.757(4) .
C1W Cl2W 1.736(4) .
C1W' Cl3W 1.762(4) .

loop_
_geom_torsion_atom_site_label_1
_geom_torsion_atom_site_label_2
_geom_torsion_atom_site_label_3
_geom_torsion_atom_site_label_4
_geom_torsion
_geom_torsion_site_symmetry_1
_geom_torsion_site_symmetry_4
C1 Rh1 P1 C14 -135.57(7) . .
P2 Rh1 P1 C14 12.95(12) . .
Cl1 Rh1 P1 C14 49.30(5) . .
C1 Rh1 P1 C8 107.03(8) . .
P2 Rh1 P1 C8 -104.45(12) . .
Cl1 Rh1 P1 C8 -68.10(6) . .
C1 Rh1 P1 C2 -15.50(8) . .
P2 Rh1 P1 C2 133.02(11) . .
Cl1 Rh1 P1 C2 169.36(6) . .
P1 Rh1 C1 O1 -72(4) . .
P2 Rh1 C1 O1 112(4) . .
Cl1 Rh1 C1 O1 -1(5) . .
C1 Rh1 P2 C31 -114.50(8) . .
P1 Rh1 P2 C31 97.00(12) . .
Cl1 Rh1 P2 C31 60.77(6) . .
C1 Rh1 P2 C24 2.89(8) . .
P1 Rh1 P2 C24 -145.62(11) . .
Cl1 Rh1 P2 C24 178.15(5) . .
C1 Rh1 P2 C37 128.02(8) . .
P1 Rh1 P2 C37 -20.49(13) . .
Cl1 Rh1 P2 C37 -56.72(6) . .
C14 P1 C2 C7 -175.01(13) . .
C8 P1 C2 C7 -65.43(14) . .
Rh1 P1 C2 C7 62.56(14) . .
C14 P1 C2 C3 -0.55(15) . .
C8 P1 C2 C3 109.04(14) . .
Rh1 P1 C2 C3 -122.98(13) . .
C7 C2 C3 C4 1.2(3) . .
P1 C2 C3 C4 -173.27(15) . .
C2 C3 C4 C5 -0.2(3) . .
C3 C4 C5 C6 -0.3(3) . .
C4 C5 C6 C7 -0.1(3) . .
C5 C6 C7 C2 1.1(3) . .
C3 C2 C7 C6 -1.6(3) . .
P1 C2 C7 C6 173.07(15) . .
C14 P1 C8 C13 -115.43(13) . .
C2 P1 C8 C13 137.22(13) . .
Rh1 P1 C8 C13 3.25(14) . .
C14 P1 C8 C9 67.04(14) . .
C2 P1 C8 C9 -40.31(14) . .
Rh1 P1 C8 C9 -174.27(11) . .
C13 C8 C9 C10 1.2(2) . .
P1 C8 C9 C10 178.72(12) . .
C8 C9 C10 C11 -1.8(2) . .
C9 C10 C11 C12 1.4(3) . .
C10 C11 C12 C13 -0.3(3) . .
C11 C12 C13 C8 -0.3(3) . .
C9 C8 C13 C12 -0.1(2) . .
P1 C8 C13 C12 -177.72(13) . .
C8 P1 C14 C15 -11.43(15) . .
C2 P1 C14 C15 94.55(14) . .
Rh1 P1 C14 C15 -133.54(12) . .
C8 P1 C14 C19 164.54(11) . .
C2 P1 C14 C19 -89.48(12) . .
Rh1 P1 C14 C19 42.43(12) . .
C19 C14 C15 C16 0.1(2) . .
P1 C14 C15 C16 176.03(12) . .
C14 C15 C16 C17 -2.9(2) . .
C14 C15 C16 C23 178.06(17) . .
C15 C16 C17 C18 1.5(2) . .
C23 C16 C17 C18 -179.47(17) . .
C16 C17 C18 C19 2.7(2) . .
C16 C17 C18 C20 -173.58(14) . .
C22 O2 C19 C18 25.6(2) . .
C22 O2 C19 C14 -153.88(13) . .
C17 C18 C19 O2 174.88(13) . .
C20 C18 C19 O2 -8.5(2) . .
C17 C18 C19 C14 -5.6(2) . .
C20 C18 C19 C14 170.95(13) . .
C15 C14 C19 O2 -176.25(13) . .
P1 C14 C19 O2 7.50(18) . .
C15 C14 C19 C18 4.2(2) . .
P1 C14 C19 C18 -172.01(11) . .
C17 C18 C20 C26 -102.84(16) . 3_565
C19 C18 C20 C26 80.80(16) . 3_565
C17 C18 C20 C21 138.58(15) . .
C19 C18 C20 C21 -37.77(16) . .
C18 C20 C21 C22 67.15(14) . .
C26 C20 C21 C22 -52.82(15) 3_565 .
C25 O3 C22 O2 78.04(15) 3_565 .
C25 O3 C22 C21 -45.79(17) 3_565 .
C19 O2 C22 O3 -114.93(13) . .
C19 O2 C22 C21 7.96(18) . .
C20 C21 C22 O3 67.41(15) . .
C20 C21 C22 O2 -53.60(15) . .
C31 P2 C24 C29 3.77(14) . .
C37 P2 C24 C29 112.76(13) . .
Rh1 P2 C24 C29 -118.42(12) . .
C31 P2 C24 C25 176.32(12) . .
C37 P2 C24 C25 -74.68(13) . .
Rh1 P2 C24 C25 54.14(13) . .
C29 C24 C25 O3 179.70(13) . 3_565
P2 C24 C25 O3 6.86(18) . 3_565
C29 C24 C25 C26 0.8(2) . .
P2 C24 C25 C26 -172.03(11) . .
O3 C25 C26 C27 179.42(14) 3_565 .
C24 C25 C26 C27 -1.8(2) . .
O3 C25 C26 C20 -1.8(2) 3_565 3_565
C24 C25 C26 C20 177.03(13) . 3_565
C25 C26 C27 C28 1.6(2) . .
C20 C26 C27 C28 -177.19(15) 3_565 .
C26 C27 C28 C29 -0.5(2) . .
C26 C27 C28 C30 177.56(16) . .
C27 C28 C29 C24 -0.5(2) . .
C30 C28 C29 C24 -178.55(16) . .
C25 C24 C29 C28 0.4(2) . .
P2 C24 C29 C28 173.07(13) . .
C24 P2 C31 C36 -104.26(16) . .
C37 P2 C31 C36 144.62(15) . .
Rh1 P2 C31 C36 21.10(17) . .
C24 P2 C31 C32 71.81(16) . .
C37 P2 C31 C32 -39.31(17) . .
Rh1 P2 C31 C32 -162.82(14) . .
C36 C31 C32 C33 0.2(3) . .
P2 C31 C32 C33 -175.82(16) . .
C31 C32 C33 C34 -0.7(3) . .
C32 C33 C34 C35 1.0(4) . .
C33 C34 C35 C36 -0.9(4) . .
C32 C31 C36 C35 -0.1(3) . .
P2 C31 C36 C35 176.14(19) . .
C34 C35 C36 C31 0.4(4) . .
C31 P2 C37 C38 136.59(14) . .
C24 P2 C37 C38 28.47(15) . .
Rh1 P2 C37 C38 -101.60(14) . .
C31 P2 C37 C42 -47.95(15) . .
C24 P2 C37 C42 -156.07(13) . .
Rh1 P2 C37 C42 73.85(14) . .
C42 C37 C38 C39 -1.3(2) . .
P2 C37 C38 C39 174.15(13) . .
C37 C38 C39 C40 0.9(3) . .
C38 C39 C40 C41 0.1(3) . .
C39 C40 C41 C42 -0.7(3) . .
C40 C41 C42 C37 0.3(3) . .
C38 C37 C42 C41 0.7(3) . .
P2 C37 C42 C41 -174.96(15) . .
C1W' Cl1W C1W Cl2W 57.8(9) . .
C1W Cl1W C1W' Cl3W -168.7(15) . .
